data_7056560
loop_
_publ_author_name
'Budniak, Adam K.'
'Masny, Micha\/l'
'Prezelj, Kristina'
'Grzeszkiewicz, Miko\/laj'
'Gawraczy\'nski, Jakub'
'Dobrzycki, \/Lukasz'
'Cyra\'nski, Micha\/l K.'
'Ko\'zmi\'nski, Wiktor'
'Mazej, Zoran'
'Fija\/lkowski, Karol J.'
'Grochala, Wojciech'
'Leszczy\'nski, Piotr J.'

_publ_section_title
;
 Reconnaissance of reactivity of an Ag(ii)SO4 one-electron oxidizer
 towards naphthalene derivatives
;
_journal_name_full 'New J. Chem.'
_journal_paper_doi 10.1039/C7NJ02299A
_journal_year 2017
_chemical_formula_sum 'C20 H12 Cl0.33 F1.67'
_chemical_formula_weight 295.68
_space_group_crystal_system monoclinic
_space_group_IT_number 15
_space_group_name_Hall '-C 2yc'
_space_group_name_H-M_alt 'C 1 2/c 1'
_symmetry_space_group_name_Hall '-C 2yc'
_symmetry_space_group_name_H-M 'C 1 2/c 1'
_atom_sites_solution_hydrogens geom
_audit_update_record
;
2017-07-27 deposited with the CCDC.
2017-08-15 downloaded from the CCDC.
;
_cell_angle_alpha 90
_cell_angle_beta 115.065(2)
_cell_angle_gamma 90
_cell_formula_units_Z 4
_cell_length_a 12.6621(9)
_cell_length_b 10.6518(8)
_cell_length_c 11.1730(8)
_cell_measurement_reflns_used 5187
_cell_measurement_temperature 100.(2)
_cell_measurement_theta_max 26.4408
_cell_measurement_theta_min 2.6097
_cell_volume 1365.04(17)
_computing_cell_refinement 'SAINT V8.34A (Bruker AXS Inc., 2013)'
_computing_data_collection 'APEX2 V2014 (Bruker AXS Inc., 2014)'
_computing_data_reduction 'SAINT V8.34A (Bruker AXS Inc., 2013)'
_computing_publication_material 'APEX2 V2014 (Bruker AXS Inc., 2014)'
_computing_structure_refinement 'SHELXL-2014/7 (Sheldrick, 2014)'
_computing_structure_solution 'SHELXS-2014 (Sheldrick, 2014)'
_diffrn_ambient_temperature 100.(2)
_diffrn_detector_area_resol_mean 10.4167
_diffrn_measured_fraction_theta_full 1.000
_diffrn_measured_fraction_theta_max 1.000
_diffrn_measurement_device_type 'Bruker D8 VENTURE'
_diffrn_measurement_method 'omega scans'
_diffrn_radiation_monochromator TRIUMPH
_diffrn_radiation_type MoK\a
_diffrn_radiation_wavelength 0.71073
_diffrn_reflns_av_R_equivalents 0.0190
_diffrn_reflns_av_unetI/netI 0.0115
_diffrn_reflns_limit_h_max 15
_diffrn_reflns_limit_h_min -15
_diffrn_reflns_limit_k_max 12
_diffrn_reflns_limit_k_min -12
_diffrn_reflns_limit_l_max 13
_diffrn_reflns_limit_l_min -13
_diffrn_reflns_number 8166
_diffrn_reflns_theta_full 25.03
_diffrn_reflns_theta_max 25.03
_diffrn_reflns_theta_min 2.61
_diffrn_source 'fine focus sealed tube'
_exptl_absorpt_coefficient_mu 0.160
_exptl_absorpt_correction_T_max 0.98
_exptl_absorpt_correction_T_min 0.92
_exptl_absorpt_correction_type multi-scan
_exptl_absorpt_process_details 'SADABS V2014/5 (Bruker AXS Inc.)'
_exptl_crystal_colour colourless
_exptl_crystal_density_diffrn 1.439
_exptl_crystal_density_method 'not measured'
_exptl_crystal_description prism
_exptl_crystal_F_000 610
_exptl_crystal_size_max 0.596
_exptl_crystal_size_mid 0.320
_exptl_crystal_size_min 0.128
_refine_diff_density_max 0.236
_refine_diff_density_min -0.145
_refine_ls_extinction_method none
_refine_ls_goodness_of_fit_ref 1.100
_refine_ls_hydrogen_treatment constr
_refine_ls_matrix_type full
_refine_ls_number_parameters 110
_refine_ls_number_reflns 1207
_refine_ls_number_restraints 0
_refine_ls_restrained_S_all 1.100
_refine_ls_R_factor_all 0.0361
_refine_ls_R_factor_gt 0.0318
_refine_ls_shift/su_max 0.000
_refine_ls_shift/su_mean 0.000
_refine_ls_structure_factor_coef Fsqd
_refine_ls_weighting_details 'w=1/[\s^2^(Fo^2^)+(0.0491P)^2^+0.6197P] where P=(Fo^2^+2Fc^2^)/3'
_refine_ls_weighting_scheme calc
_refine_ls_wR_factor_gt 0.0859
_refine_ls_wR_factor_ref 0.0890
_reflns_number_gt 1102
_reflns_number_total 1207
_reflns_threshold_expression 'I > 2\s(I)'
_cod_data_source_file c7nj02299a2.cif
_cod_data_source_block 9-1
_cod_database_code 7056560

loop_
_space_group_symop_operation_xyz
'x, y, z'
'-x, y, -z+1/2'
'x+1/2, y+1/2, z'
'-x+1/2, y+1/2, -z+1/2'
'-x, -y, -z'
'x, -y, z-1/2'
'-x+1/2, -y+1/2, -z'
'x+1/2, -y+1/2, z-1/2'

loop_
_atom_site_type_symbol
_atom_site_label
_atom_site_fract_x
_atom_site_fract_y
_atom_site_fract_z
_atom_site_U_iso_or_equiv
_atom_site_adp_type
_atom_site_calc_flag
_atom_site_refinement_flags_adp
_atom_site_refinement_flags_occupancy
_atom_site_refinement_flags_posn
_atom_site_occupancy
Cl Cl1 0.0549(8) 0.2862(6) 0.6102(7) 0.0201(11) Uani d . P . 0.164(6)
F F1 0.0717(3) 0.2920(3) 0.5981(3) 0.0367(16) Uani d . P . 0.836(6)
C C1 0.19416(11) 0.29318(11) 0.64007(12) 0.0250(3) Uani d . . . 1.0
C C2 0.26030(12) 0.20032(11) 0.71927(12) 0.0263(3) Uani d . . . 1.0
H H2 0.2254 0.1333 0.7457 0.032 Uiso calc U . R 1.0
C C3 0.38173(12) 0.20526(11) 0.76152(12) 0.0248(3) Uani d . . . 1.0
H H3 0.4284 0.1402 0.8168 0.03 Uiso calc U . R 1.0
C C4 0.43527(11) 0.30089(11) 0.72565(11) 0.0220(3) Uani d . . . 1.0
C C4A 0.36415(10) 0.39650(10) 0.63834(11) 0.0214(3) Uani d . . . 1.0
C C5 0.41100(11) 0.49447(11) 0.58980(12) 0.0238(3) Uani d . . . 1.0
H H5 0.4929 0.4991 0.6174 0.029 Uiso calc U . R 1.0
C C6 0.34033(11) 0.58259(12) 0.50387(12) 0.0271(3) Uani d . . . 1.0
H H6 0.3737 0.6469 0.4719 0.032 Uiso calc U . R 1.0
C C7 0.21909(11) 0.57888(12) 0.46259(12) 0.0268(3) Uani d . . . 1.0
H H7 0.1709 0.6408 0.4035 0.032 Uiso calc U . R 1.0
C C8 0.17037(11) 0.48654(11) 0.50720(12) 0.0250(3) Uani d . . . 1.0
H H8 0.0883 0.4848 0.4793 0.03 Uiso calc U . R 1.0
C C8A 0.24089(10) 0.39312(11) 0.59478(11) 0.0222(3) Uani d . . . 1.0

loop_
_atom_site_aniso_label
_atom_site_aniso_U_11
_atom_site_aniso_U_22
_atom_site_aniso_U_33
_atom_site_aniso_U_12
_atom_site_aniso_U_13
_atom_site_aniso_U_23
Cl1 0.0176(18) 0.0167(15) 0.0170(14) -0.0021(12) -0.0013(16) 0.0007(10)
F1 0.0302(18) 0.0361(15) 0.0360(17) -0.0053(7) 0.0066(8) -0.0012(7)
C1 0.0278(7) 0.0268(7) 0.0223(6) -0.0058(5) 0.0124(5) -0.0066(5)
C2 0.0373(7) 0.0224(6) 0.0218(6) -0.0073(5) 0.0151(5) -0.0026(5)
C3 0.0366(7) 0.0204(6) 0.0169(6) -0.0011(5) 0.0109(5) -0.0007(5)
C4 0.0319(7) 0.0197(6) 0.0159(6) -0.0016(5) 0.0115(5) -0.0036(4)
C4A 0.0314(7) 0.0190(6) 0.0160(6) -0.0006(5) 0.0120(5) -0.0036(4)
C5 0.0301(6) 0.0218(6) 0.0227(6) -0.0007(5) 0.0144(5) -0.0011(5)
C6 0.0395(8) 0.0208(6) 0.0261(7) 0.0009(5) 0.0190(6) 0.0016(5)
C7 0.0364(7) 0.0224(6) 0.0216(6) 0.0065(5) 0.0123(5) 0.0012(5)
C8 0.0290(6) 0.0246(6) 0.0214(6) 0.0019(5) 0.0106(5) -0.0048(5)
C8A 0.0297(7) 0.0203(6) 0.0181(6) -0.0013(5) 0.0114(5) -0.0052(5)

loop_
_atom_type_symbol
_atom_type_description
_atom_type_scat_dispersion_real
_atom_type_scat_dispersion_imag
_atom_type_scat_source
C C 0.0033 0.0016 'International Tables Vol C Tables 4.2.6.8 and 6.1.1.4'
H H 0.0000 0.0000 'International Tables Vol C Tables 4.2.6.8 and 6.1.1.4'
F F 0.0171 0.0103 'International Tables Vol C Tables 4.2.6.8 and 6.1.1.4'
Cl Cl 0.1484 0.1585 'International Tables Vol C Tables 4.2.6.8 and 6.1.1.4'

loop_
_geom_angle_atom_site_label_1
_geom_angle_atom_site_label_2
_geom_angle_atom_site_label_3
_geom_angle_site_symmetry_3
_geom_angle
C2 C1 C8A . 123.22(12)
C2 C1 F1 . 119.80(18)
C8A C1 F1 . 116.99(17)
C2 C1 Cl1 . 114.3(3)
C8A C1 Cl1 . 122.4(3)
F1 C1 Cl1 . 7.2(4)
C1 C2 C3 . 118.54(11)
C1 C2 H2 . 120.7
C3 C2 H2 . 120.7
C4 C3 C2 . 122.31(12)
C4 C3 H3 . 118.8
C2 C3 H3 . 118.8
C3 C4 C4A . 118.67(12)
C3 C4 C4 2_656 119.67(9)
C4A C4 C4 2_656 121.62(9)
C5 C4A C8A . 117.61(11)
C5 C4A C4 . 122.65(11)
C8A C4A C4 . 119.72(10)
C6 C5 C4A . 121.20(12)
C6 C5 H5 . 119.4
C4A C5 H5 . 119.4
C5 C6 C7 . 120.65(11)
C5 C6 H6 . 119.7
C7 C6 H6 . 119.7
C8 C7 C6 . 120.10(11)
C8 C7 H7 . 119.9
C6 C7 H7 . 119.9
C7 C8 C8A . 120.62(12)
C7 C8 H8 . 119.7
C8A C8 H8 . 119.7
C1 C8A C8 . 122.71(12)
C1 C8A C4A . 117.47(11)
C8 C8A C4A . 119.81(11)

loop_
_geom_bond_atom_site_label_1
_geom_bond_atom_site_label_2
_geom_bond_site_symmetry_2
_geom_bond_distance
Cl1 C1 . 1.652(11)
F1 C1 . 1.417(4)
C1 C2 . 1.3545(18)
C1 C8A . 1.4117(17)
C2 C3 . 1.4052(18)
C2 H2 . 0.95
C3 C4 . 1.3741(17)
C3 H3 . 0.95
C4 C4A . 1.4336(17)
C4 C4 2_656 1.493(2)
C4A C5 . 1.4169(17)
C4A C8A . 1.4250(17)
C5 C6 . 1.3695(17)
C5 H5 . 0.95
C6 C7 . 1.4039(18)
C6 H6 . 0.95
C7 C8 . 1.3627(18)
C7 H7 . 0.95
C8 C8A . 1.4159(17)
C8 H8 . 0.95

loop_
_geom_torsion_atom_site_label_1
_geom_torsion_atom_site_label_2
_geom_torsion_atom_site_label_3
_geom_torsion_atom_site_label_4
_geom_torsion_site_symmetry_1
_geom_torsion_site_symmetry_4
_geom_torsion
C8A C1 C2 C3 . . 1.78(18)
F1 C1 C2 C3 . . -178.72(19)
Cl1 C1 C2 C3 . . -173.6(3)
C1 C2 C3 C4 . . 0.22(18)
C2 C3 C4 C4A . . -2.21(17)
C2 C3 C4 C4 . 2_656 179.75(11)
C3 C4 C4A C5 . . -176.17(10)
C4 C4 C4A C5 2_656 . 1.83(18)
C3 C4 C4A C8A . . 2.30(16)
C4 C4 C4A C8A 2_656 . -179.71(10)
C8A C4A C5 C6 . . -0.15(17)
C4 C4A C5 C6 . . 178.34(11)
C4A C5 C6 C7 . . 0.72(18)
C5 C6 C7 C8 . . -0.47(18)
C6 C7 C8 C8A . . -0.35(18)
C2 C1 C8A C8 . . 177.06(11)
F1 C1 C8A C8 . . -2.5(2)
Cl1 C1 C8A C8 . . -8.0(4)
C2 C1 C8A C4A . . -1.62(17)
F1 C1 C8A C4A . . 178.86(18)
Cl1 C1 C8A C4A . . 173.4(3)
C7 C8 C8A C1 . . -177.75(11)
C7 C8 C8A C4A . . 0.90(17)
C5 C4A C8A C1 . . 178.08(10)
C4 C4A C8A C1 . . -0.46(16)
C5 C4A C8A C8 . . -0.65(16)
C4 C4A C8A C8 . . -179.19(10)
